data_4513974
loop_
_publ_author_name
'Chatterjee, Anamitra'
'Hopen Eliasson, Sondre H.'
'T\"ornroos, Karl W.'
'Jensen, Vidar R.'

_publ_section_title
;
 Palladium Precatalysts for Decarbonylative Dehydration of Fatty Acids to
 Linear Alpha Olefins
;
_journal_issue 11
_journal_name_full 'ACS Catalysis'
_journal_page_first 7784
_journal_paper_doi 10.1021/acscatal.6b02460
_journal_volume 6
_journal_year 2016
_chemical_formula_moiety 'C45 H37 Cl O P2 Pd'
_chemical_formula_sum 'C45 H37 Cl O P2 Pd'
_chemical_formula_weight 797.53
_space_group_crystal_system monoclinic
_space_group_IT_number 14
_space_group_name_Hall '-P 2yn'
_space_group_name_H-M_alt 'P 1 21/n 1'
_symmetry_space_group_name_Hall '-P 2yn'
_symmetry_space_group_name_H-M 'P 1 21/n 1'
_atom_sites_solution_hydrogens geom
_audit_creation_method SHELXL-2014/7
_cell_angle_alpha 90
_cell_angle_beta 105.537(2)
_cell_angle_gamma 90
_cell_formula_units_Z 4
_cell_length_a 11.0213(18)
_cell_length_b 23.615(4)
_cell_length_c 16.094(3)
_cell_measurement_reflns_used 9843
_cell_measurement_temperature 103(2)
_cell_measurement_theta_max 25.33
_cell_measurement_theta_min 2.19
_cell_volume 4035.7(12)
_computing_cell_refinement 'Bruker SAINT'
_computing_data_collection 'Bruker APEX2'
_computing_data_reduction 'Bruker SAINT'
_computing_molecular_graphics 'Bruker SHELXTL'
_computing_publication_material 'Bruker SHELXTL'
_computing_structure_refinement 'SHELXL-2014/7 (Sheldrick, 2014)'
_computing_structure_solution 'SHELXS-97 (Sheldrick, 2008)'
_diffrn_ambient_temperature 103(2)
_diffrn_measured_fraction_theta_full 1.000
_diffrn_measured_fraction_theta_max 0.997
_diffrn_measurement_device_type 'Bruker TXS Ultra APEX-II Pt135 CCD'
_diffrn_measurement_method '\w scans'
_diffrn_radiation_type MoK\a
_diffrn_radiation_wavelength 0.71073
_diffrn_reflns_av_R_equivalents 0.0740
_diffrn_reflns_av_unetI/netI 0.0462
_diffrn_reflns_Laue_measured_fraction_full 1.000
_diffrn_reflns_Laue_measured_fraction_max 0.997
_diffrn_reflns_limit_h_max 13
_diffrn_reflns_limit_h_min -13
_diffrn_reflns_limit_k_max 28
_diffrn_reflns_limit_k_min -28
_diffrn_reflns_limit_l_max 19
_diffrn_reflns_limit_l_min -19
_diffrn_reflns_number 47485
_diffrn_reflns_point_group_measured_fraction_full 1.000
_diffrn_reflns_point_group_measured_fraction_max 0.997
_diffrn_reflns_theta_full 25.242
_diffrn_reflns_theta_max 25.407
_diffrn_reflns_theta_min 1.571
_diffrn_source 'rotating anode'
_exptl_absorpt_coefficient_mu 0.637
_exptl_absorpt_correction_type numerical
_exptl_absorpt_process_details
;
SADABS. Ver. 2012/2 
Krause, L., Herbst-Irmer, R., Sheldrick, G. M. & Stalke, D. (2015). 
J. Appl. Crystallogr. 48.
;
_exptl_crystal_colour brown
_exptl_crystal_density_diffrn 1.313
_exptl_crystal_description lath
_exptl_crystal_F_000 1632
_exptl_crystal_size_max 0.228
_exptl_crystal_size_mid 0.087
_exptl_crystal_size_min 0.021
_exptl_transmission_factor_max 1.0000
_exptl_transmission_factor_min 0.5838
_refine_diff_density_max 1.240
_refine_diff_density_min -0.461
_refine_diff_density_rms 0.087
_refine_ls_extinction_method none
_refine_ls_goodness_of_fit_ref 1.068
_refine_ls_hydrogen_treatment constr
_refine_ls_matrix_type full
_refine_ls_number_parameters 452
_refine_ls_number_reflns 7429
_refine_ls_number_restraints 0
_refine_ls_restrained_S_all 1.068
_refine_ls_R_factor_all 0.0569
_refine_ls_R_factor_gt 0.0421
_refine_ls_shift/su_max 0.001
_refine_ls_shift/su_mean 0.000
_refine_ls_structure_factor_coef Fsqd
_refine_ls_weighting_details 'w=1/[\s^2^(Fo^2^)+(0.0409P)^2^+6.9020P] where P=(Fo^2^+2Fc^2^)/3'
_refine_ls_weighting_scheme calc
_refine_ls_wR_factor_gt 0.0981
_refine_ls_wR_factor_ref 0.1045
_reflns_Friedel_coverage 0.000
_reflns_number_gt 5998
_reflns_number_total 7429
_reflns_threshold_expression 'I > 2\s(I)'
_cod_data_source_file cs6b02460_si_002.cif
_cod_data_source_block Complex5
_cod_depositor_comments 'Adding full bibliography for 4513974.cif.'
_cod_original_cell_volume 4035.6(11)
_cod_database_code 4513974
_shelx_shelxl_version_number 2014/7
_shelx_space_group_comment
; 
The symmetry employed for this shelxl refinement is uniquely defined 
by the following loop, which should always be used as a source of 
symmetry information in preference to the above space-group names. 
They are only intended as comments. 
;
_shelx_estimated_absorpt_t_min 0.868
_shelx_estimated_absorpt_t_max 0.987

loop_
_space_group_symop_operation_xyz
'x, y, z'
'-x+1/2, y+1/2, -z+1/2'
'-x, -y, -z'
'x-1/2, -y-1/2, z-1/2'

loop_
_atom_site_label
_atom_site_type_symbol
_atom_site_fract_x
_atom_site_fract_y
_atom_site_fract_z
_atom_site_U_iso_or_equiv
_atom_site_adp_type
_atom_site_occupancy
_atom_site_site_symmetry_order
_atom_site_calc_flag
_atom_site_refinement_flags_posn
_atom_site_refinement_flags_adp
Pd1 Pd 0.21356(2) 0.23881(2) 0.44132(2) 0.01956(9) Uani 1 1 d . .
Cl1 Cl 0.01681(8) 0.26286(4) 0.30275(6) 0.0299(2) Uani 1 1 d . .
P1 P 0.32175(8) 0.31987(4) 0.41821(6) 0.01825(19) Uani 1 1 d . .
O1 O 0.3642(2) 0.24081(10) 0.27687(15) 0.0217(5) Uani 1 1 d . .
C1 C 0.1015(4) 0.17806(16) 0.4852(3) 0.0320(9) Uani 1 1 d . .
H1A H 0.0109 0.1773 0.4541 0.038 Uiso 1 1 calc R U
H1B H 0.1386 0.1398 0.4983 0.038 Uiso 1 1 calc R U
P2 P 0.33740(8) 0.16743(4) 0.41172(6) 0.0196(2) Uani 1 1 d . .
C2 C 0.1386(4) 0.21898(17) 0.5516(3) 0.0303(9) Uani 1 1 d . .
H2 H 0.1972 0.2082 0.6083 0.036 Uiso 1 1 calc R U
C3 C 0.1000(3) 0.27453(16) 0.5362(2) 0.0266(8) Uani 1 1 d . .
H3 H 0.0078 0.2769 0.5070 0.032 Uiso 1 1 calc R U
C4 C 0.1394(3) 0.31969(16) 0.6012(2) 0.0246(8) Uani 1 1 d . .
C5 C 0.2486(4) 0.31684(17) 0.6681(2) 0.0294(9) Uani 1 1 d . .
H5 H 0.3039 0.2856 0.6712 0.035 Uiso 1 1 calc R U
C6 C 0.2784(4) 0.35808(18) 0.7298(2) 0.0319(9) Uani 1 1 d . .
H6 H 0.3535 0.3549 0.7754 0.038 Uiso 1 1 calc R U
C7 C 0.1998(4) 0.40474(18) 0.7266(3) 0.0343(9) Uani 1 1 d . .
H7 H 0.2205 0.4332 0.7697 0.041 Uiso 1 1 calc R U
C8 C 0.0913(4) 0.40895(17) 0.6596(3) 0.0325(9) Uani 1 1 d . .
H8 H 0.0370 0.4406 0.6564 0.039 Uiso 1 1 calc R U
C9 C 0.0615(4) 0.36691(17) 0.5970(2) 0.0289(9) Uani 1 1 d . .
H9 H -0.0127 0.3703 0.5508 0.035 Uiso 1 1 calc R U
C10 C 0.3493(3) 0.29741(15) 0.2507(2) 0.0210(8) Uani 1 1 d . .
C11 C 0.3519(3) 0.31082(17) 0.1677(2) 0.0262(8) Uani 1 1 d . .
H11 H 0.3640 0.2821 0.1295 0.031 Uiso 1 1 calc R U
C12 C 0.3365(4) 0.36668(17) 0.1410(2) 0.0297(9) Uani 1 1 d . .
H12 H 0.3396 0.3764 0.0844 0.036 Uiso 1 1 calc R U
C13 C 0.3169(3) 0.40816(17) 0.1956(2) 0.0297(9) Uani 1 1 d . .
H13 H 0.3062 0.4464 0.1767 0.036 Uiso 1 1 calc R U
C14 C 0.3127(3) 0.39423(16) 0.2784(2) 0.0248(8) Uani 1 1 d . .
H14 H 0.2990 0.4233 0.3158 0.030 Uiso 1 1 calc R U
C15 C 0.3280(3) 0.33838(15) 0.3082(2) 0.0200(7) Uani 1 1 d . .
C16 C 0.4844(3) 0.22553(15) 0.3257(2) 0.0214(8) Uani 1 1 d . .
C17 C 0.4876(3) 0.18736(14) 0.3927(2) 0.0196(7) Uani 1 1 d . .
C18 C 0.6053(3) 0.17033(16) 0.4431(2) 0.0258(8) Uani 1 1 d . .
H18 H 0.6109 0.1439 0.4885 0.031 Uiso 1 1 calc R U
C19 C 0.7148(3) 0.19175(17) 0.4277(2) 0.0293(9) Uani 1 1 d . .
H19 H 0.7945 0.1805 0.4635 0.035 Uiso 1 1 calc R U
C20 C 0.7086(4) 0.22933(16) 0.3608(2) 0.0274(8) Uani 1 1 d . .
H20 H 0.7838 0.2436 0.3504 0.033 Uiso 1 1 calc R U
C21 C 0.5925(3) 0.24610(15) 0.3090(2) 0.0246(8) Uani 1 1 d . .
H21 H 0.5875 0.2715 0.2624 0.030 Uiso 1 1 calc R U
C22 C 0.2547(3) 0.38556(15) 0.4472(2) 0.0220(8) Uani 1 1 d . .
C23 C 0.3280(4) 0.42596(15) 0.5008(2) 0.0275(8) Uani 1 1 d . .
H23 H 0.4142 0.4186 0.5283 0.033 Uiso 1 1 calc R U
C24 C 0.2739(4) 0.47729(17) 0.5140(3) 0.0357(10) Uani 1 1 d . .
H24 H 0.3235 0.5050 0.5506 0.043 Uiso 1 1 calc R U
C25 C 0.1496(4) 0.48811(17) 0.4744(3) 0.0357(10) Uani 1 1 d . .
H25 H 0.1139 0.5236 0.4827 0.043 Uiso 1 1 calc R U
C26 C 0.0759(4) 0.44753(17) 0.4224(3) 0.0317(9) Uani 1 1 d . .
H26 H -0.0104 0.4551 0.3957 0.038 Uiso 1 1 calc R U
C27 C 0.1275(4) 0.39604(16) 0.4092(2) 0.0255(8) Uani 1 1 d . .
H27 H 0.0765 0.3679 0.3744 0.031 Uiso 1 1 calc R U
C28 C 0.4861(3) 0.32317(14) 0.4814(2) 0.0192(7) Uani 1 1 d . .
C29 C 0.5147(3) 0.29978(15) 0.5638(2) 0.0217(8) Uani 1 1 d . .
H29 H 0.4503 0.2821 0.5836 0.026 Uiso 1 1 calc R U
C30 C 0.6364(3) 0.30211(16) 0.6172(2) 0.0270(8) Uani 1 1 d . .
H30 H 0.6554 0.2861 0.6733 0.032 Uiso 1 1 calc R U
C31 C 0.7295(3) 0.32797(16) 0.5880(2) 0.0289(9) Uani 1 1 d . .
H31 H 0.8132 0.3297 0.6242 0.035 Uiso 1 1 calc R U
C32 C 0.7016(4) 0.35136(17) 0.5064(3) 0.0301(9) Uani 1 1 d . .
H32 H 0.7662 0.3688 0.4865 0.036 Uiso 1 1 calc R U
C33 C 0.5800(3) 0.34949(15) 0.4536(2) 0.0241(8) Uani 1 1 d . .
H33 H 0.5610 0.3664 0.3980 0.029 Uiso 1 1 calc R U
C34 C 0.2647(3) 0.12096(15) 0.3214(2) 0.0222(8) Uani 1 1 d . .
C35 C 0.1345(3) 0.11862(16) 0.2921(2) 0.0257(8) Uani 1 1 d . .
H35 H 0.0843 0.1425 0.3169 0.031 Uiso 1 1 calc R U
C36 C 0.0775(4) 0.08126(16) 0.2264(3) 0.0300(9) Uani 1 1 d . .
H36 H -0.0117 0.0792 0.2070 0.036 Uiso 1 1 calc R U
C37 C 0.1501(4) 0.04724(15) 0.1895(2) 0.0292(9) Uani 1 1 d . .
H37 H 0.1107 0.0218 0.1447 0.035 Uiso 1 1 calc R U
C38 C 0.2796(4) 0.04985(17) 0.2171(2) 0.0317(9) Uani 1 1 d . .
H38 H 0.3291 0.0265 0.1909 0.038 Uiso 1 1 calc R U
C39 C 0.3379(4) 0.08668(16) 0.2834(2) 0.0267(8) Uani 1 1 d . .
H39 H 0.4272 0.0884 0.3026 0.032 Uiso 1 1 calc R U
C40 C 0.3856(3) 0.11909(15) 0.5034(2) 0.0213(8) Uani 1 1 d . .
C41 C 0.3679(4) 0.06095(16) 0.4967(2) 0.0283(8) Uani 1 1 d . .
H41 H 0.3306 0.0443 0.4421 0.034 Uiso 1 1 calc R U
C42 C 0.4048(4) 0.02673(18) 0.5699(3) 0.0355(10) Uani 1 1 d . .
H42 H 0.3912 -0.0130 0.5651 0.043 Uiso 1 1 calc R U
C43 C 0.4611(4) 0.05072(18) 0.6498(3) 0.0340(10) Uani 1 1 d . .
H43 H 0.4865 0.0273 0.6995 0.041 Uiso 1 1 calc R U
C44 C 0.4802(4) 0.10798(18) 0.6570(2) 0.0317(9) Uani 1 1 d . .
H44 H 0.5198 0.1242 0.7116 0.038 Uiso 1 1 calc R U
C45 C 0.4417(3) 0.14247(17) 0.5848(2) 0.0273(8) Uani 1 1 d . .
H45 H 0.4534 0.1823 0.5906 0.033 Uiso 1 1 calc R U

loop_
_atom_site_aniso_label
_atom_site_aniso_U_11
_atom_site_aniso_U_22
_atom_site_aniso_U_33
_atom_site_aniso_U_23
_atom_site_aniso_U_13
_atom_site_aniso_U_12
Pd1 0.01589(14) 0.01935(15) 0.02264(15) -0.00050(11) 0.00376(10) -0.00061(11)
Cl1 0.0212(4) 0.0328(5) 0.0307(5) -0.0018(4) -0.0016(4) -0.0028(4)
P1 0.0167(4) 0.0192(5) 0.0168(4) 0.0004(3) 0.0010(3) 0.0005(3)
O1 0.0193(12) 0.0225(13) 0.0201(12) -0.0029(10) -0.0001(10) -0.0018(10)
C1 0.025(2) 0.025(2) 0.049(3) 0.0006(18) 0.0155(18) -0.0030(16)
P2 0.0179(4) 0.0199(5) 0.0194(5) -0.0017(4) 0.0020(4) 0.0000(4)
C2 0.027(2) 0.036(2) 0.033(2) 0.0078(18) 0.0161(17) 0.0009(17)
C3 0.0199(18) 0.032(2) 0.031(2) 0.0003(16) 0.0120(16) -0.0007(15)
C4 0.0230(19) 0.032(2) 0.0201(19) 0.0068(15) 0.0088(15) 0.0031(16)
C5 0.027(2) 0.037(2) 0.025(2) 0.0085(17) 0.0096(16) 0.0073(17)
C6 0.030(2) 0.041(2) 0.023(2) 0.0056(17) 0.0048(16) -0.0051(18)
C7 0.042(2) 0.035(2) 0.025(2) -0.0007(17) 0.0073(18) -0.0035(19)
C8 0.038(2) 0.028(2) 0.031(2) 0.0006(17) 0.0091(18) 0.0095(18)
C9 0.024(2) 0.036(2) 0.025(2) 0.0085(17) 0.0044(16) 0.0055(17)
C10 0.0157(17) 0.0233(19) 0.0201(18) 0.0003(14) -0.0019(14) -0.0012(14)
C11 0.0241(19) 0.034(2) 0.0180(18) -0.0034(16) 0.0016(15) -0.0023(16)
C12 0.031(2) 0.040(2) 0.0152(18) 0.0034(16) 0.0009(15) -0.0047(18)
C13 0.026(2) 0.031(2) 0.030(2) 0.0096(17) 0.0045(16) -0.0010(17)
C14 0.0190(18) 0.030(2) 0.0243(19) -0.0004(16) 0.0044(15) -0.0009(15)
C15 0.0134(16) 0.0253(19) 0.0186(18) 0.0014(14) -0.0006(13) -0.0029(14)
C16 0.0209(18) 0.023(2) 0.0177(17) -0.0064(14) 0.0004(14) 0.0018(14)
C17 0.0194(18) 0.0201(19) 0.0186(18) -0.0039(14) 0.0037(14) -0.0009(14)
C18 0.0240(19) 0.029(2) 0.0239(19) -0.0007(16) 0.0048(15) 0.0015(16)
C19 0.0209(19) 0.040(2) 0.025(2) -0.0020(17) 0.0035(16) 0.0037(17)
C20 0.0231(19) 0.030(2) 0.032(2) -0.0048(17) 0.0125(16) -0.0023(16)
C21 0.0265(19) 0.023(2) 0.0247(19) -0.0037(15) 0.0084(15) 0.0008(15)
C22 0.0264(19) 0.0209(19) 0.0194(18) 0.0029(14) 0.0074(15) 0.0021(15)
C23 0.033(2) 0.022(2) 0.025(2) 0.0004(15) 0.0023(16) 0.0012(16)
C24 0.052(3) 0.026(2) 0.029(2) -0.0033(17) 0.0109(19) -0.0014(19)
C25 0.053(3) 0.025(2) 0.035(2) 0.0096(18) 0.022(2) 0.0142(19)
C26 0.033(2) 0.032(2) 0.032(2) 0.0093(18) 0.0130(18) 0.0093(18)
C27 0.030(2) 0.024(2) 0.0241(19) 0.0085(15) 0.0091(16) 0.0038(16)
C28 0.0188(17) 0.0161(17) 0.0195(18) -0.0044(14) -0.0005(14) 0.0006(14)
C29 0.0238(18) 0.0201(18) 0.0204(18) -0.0026(14) 0.0044(15) -0.0009(14)
C30 0.028(2) 0.025(2) 0.0227(19) -0.0004(15) -0.0015(16) 0.0030(16)
C31 0.0197(19) 0.030(2) 0.031(2) -0.0074(17) -0.0037(16) -0.0002(16)
C32 0.0214(19) 0.035(2) 0.032(2) -0.0001(17) 0.0037(16) -0.0071(16)
C33 0.0242(19) 0.025(2) 0.0209(19) 0.0000(15) 0.0027(15) -0.0026(15)
C34 0.0237(18) 0.0195(18) 0.0212(18) 0.0012(14) 0.0021(15) -0.0003(14)
C35 0.0254(19) 0.024(2) 0.026(2) -0.0037(16) 0.0040(16) 0.0025(15)
C36 0.0225(19) 0.027(2) 0.034(2) -0.0042(17) -0.0032(16) -0.0028(16)
C37 0.034(2) 0.0196(19) 0.027(2) -0.0052(16) -0.0030(17) -0.0031(16)
C38 0.038(2) 0.027(2) 0.027(2) -0.0048(17) 0.0045(17) 0.0069(17)
C39 0.0253(19) 0.025(2) 0.026(2) -0.0010(16) 0.0002(16) 0.0022(16)
C40 0.0150(17) 0.0257(19) 0.0229(19) -0.0010(15) 0.0044(14) 0.0004(14)
C41 0.031(2) 0.028(2) 0.026(2) 0.0012(16) 0.0082(16) 0.0021(17)
C42 0.050(3) 0.024(2) 0.035(2) 0.0066(17) 0.016(2) 0.0050(19)
C43 0.035(2) 0.040(3) 0.028(2) 0.0125(18) 0.0094(17) 0.0128(19)
C44 0.026(2) 0.047(3) 0.0182(19) 0.0007(17) 0.0000(16) 0.0056(18)
C45 0.0238(19) 0.026(2) 0.028(2) -0.0001(16) 0.0003(16) 0.0015(15)

loop_
_atom_type_symbol
_atom_type_description
_atom_type_scat_dispersion_real
_atom_type_scat_dispersion_imag
_atom_type_scat_source
C C 0.0033 0.0016 'International Tables Vol C Tables 4.2.6.8 and 6.1.1.4'
O O 0.0106 0.0060 'International Tables Vol C Tables 4.2.6.8 and 6.1.1.4'
P P 0.1023 0.0942 'International Tables Vol C Tables 4.2.6.8 and 6.1.1.4'
Cl Cl 0.1484 0.1585 'International Tables Vol C Tables 4.2.6.8 and 6.1.1.4'
Pd Pd -0.9988 1.0072 'International Tables Vol C Tables 4.2.6.8 and 6.1.1.4'
H H 0.0000 0.0000 'International Tables Vol C Tables 4.2.6.8 and 6.1.1.4'

loop_
_geom_angle_atom_site_label_1
_geom_angle_atom_site_label_2
_geom_angle_atom_site_label_3
_geom_angle
C1 Pd1 C2 38.16(15)
C1 Pd1 P2 90.23(11)
C2 Pd1 P2 112.55(11)
C1 Pd1 P1 165.70(11)
C2 Pd1 P1 128.38(11)
P2 Pd1 P1 102.19(4)
C1 Pd1 C3 64.80(14)
C2 Pd1 C3 34.89(14)
P2 Pd1 C3 147.04(10)
P1 Pd1 C3 101.00(9)
C1 Pd1 Cl1 90.37(12)
C2 Pd1 Cl1 108.45(11)
P2 Pd1 Cl1 111.74(3)
P1 Pd1 Cl1 91.56(3)
C3 Pd1 Cl1 90.63(10)
C28 P1 C22 103.29(16)
C28 P1 C15 103.74(16)
C22 P1 C15 99.53(16)
C28 P1 Pd1 114.76(12)
C22 P1 Pd1 113.29(12)
C15 P1 Pd1 119.95(11)
C16 O1 C10 115.7(3)
C2 C1 Pd1 73.5(2)
C2 C1 H1A 116.2
Pd1 C1 H1A 116.2
C2 C1 H1B 116.2
Pd1 C1 H1B 116.2
H1A C1 H1B 113.2
C17 P2 C34 104.24(16)
C17 P2 C40 102.46(16)
C34 P2 C40 103.75(16)
C17 P2 Pd1 117.50(12)
C34 P2 Pd1 116.58(12)
C40 P2 Pd1 110.56(12)
C3 C2 C1 119.9(4)
C3 C2 Pd1 79.4(2)
C1 C2 Pd1 68.4(2)
C3 C2 H2 120.0
C1 C2 H2 120.0
Pd1 C2 H2 120.0
C2 C3 C4 122.7(3)
C2 C3 Pd1 65.7(2)
C4 C3 Pd1 127.4(2)
C2 C3 H3 111.2
C4 C3 H3 111.2
Pd1 C3 H3 111.2
C5 C4 C9 118.1(4)
C5 C4 C3 123.1(3)
C9 C4 C3 118.8(3)
C6 C5 C4 121.4(4)
C6 C5 H5 119.3
C4 C5 H5 119.3
C5 C6 C7 120.6(4)
C5 C6 H6 119.7
C7 C6 H6 119.7
C8 C7 C6 119.1(4)
C8 C7 H7 120.5
C6 C7 H7 120.5
C7 C8 C9 120.0(4)
C7 C8 H8 120.0
C9 C8 H8 120.0
C8 C9 C4 120.8(4)
C8 C9 H9 119.6
C4 C9 H9 119.6
C11 C10 O1 118.7(3)
C11 C10 C15 122.0(3)
O1 C10 C15 119.3(3)
C10 C11 C12 119.1(4)
C10 C11 H11 120.4
C12 C11 H11 120.4
C13 C12 C11 120.6(4)
C13 C12 H12 119.7
C11 C12 H12 119.7
C12 C13 C14 119.9(4)
C12 C13 H13 120.0
C14 C13 H13 120.0
C13 C14 C15 121.4(4)
C13 C14 H14 119.3
C15 C14 H14 119.3
C14 C15 C10 116.9(3)
C14 C15 P1 121.4(3)
C10 C15 P1 121.8(3)
C21 C16 O1 122.6(3)
C21 C16 C17 122.2(3)
O1 C16 C17 115.2(3)
C18 C17 C16 117.6(3)
C18 C17 P2 125.0(3)
C16 C17 P2 117.3(3)
C19 C18 C17 120.5(4)
C19 C18 H18 119.7
C17 C18 H18 119.7
C20 C19 C18 120.5(3)
C20 C19 H19 119.7
C18 C19 H19 119.7
C19 C20 C21 119.9(4)
C19 C20 H20 120.1
C21 C20 H20 120.1
C16 C21 C20 119.3(4)
C16 C21 H21 120.4
C20 C21 H21 120.4
C23 C22 C27 120.0(3)
C23 C22 P1 122.2(3)
C27 C22 P1 117.8(3)
C22 C23 C24 119.4(4)
C22 C23 H23 120.3
C24 C23 H23 120.3
C25 C24 C23 120.5(4)
C25 C24 H24 119.8
C23 C24 H24 119.8
C24 C25 C26 120.2(4)
C24 C25 H25 119.9
C26 C25 H25 119.9
C27 C26 C25 120.2(4)
C27 C26 H26 119.9
C25 C26 H26 119.9
C26 C27 C22 119.7(4)
C26 C27 H27 120.1
C22 C27 H27 120.1
C33 C28 C29 119.3(3)
C33 C28 P1 123.8(3)
C29 C28 P1 116.8(3)
C30 C29 C28 120.6(3)
C30 C29 H29 119.7
C28 C29 H29 119.7
C31 C30 C29 119.4(3)
C31 C30 H30 120.3
C29 C30 H30 120.3
C30 C31 C32 120.2(3)
C30 C31 H31 119.9
C32 C31 H31 119.9
C31 C32 C33 120.3(4)
C31 C32 H32 119.8
C33 C32 H32 119.8
C28 C33 C32 120.2(3)
C28 C33 H33 119.9
C32 C33 H33 119.9
C35 C34 C39 119.7(3)
C35 C34 P2 119.2(3)
C39 C34 P2 121.0(3)
C34 C35 C36 120.0(4)
C34 C35 H35 120.0
C36 C35 H35 120.0
C37 C36 C35 120.1(3)
C37 C36 H36 119.9
C35 C36 H36 119.9
C36 C37 C38 120.4(3)
C36 C37 H37 119.8
C38 C37 H37 119.8
C37 C38 C39 120.0(4)
C37 C38 H38 120.0
C39 C38 H38 120.0
C38 C39 C34 119.7(3)
C38 C39 H39 120.1
C34 C39 H39 120.1
C41 C40 C45 118.6(3)
C41 C40 P2 123.5(3)
C45 C40 P2 117.9(3)
C40 C41 C42 120.3(4)
C40 C41 H41 119.8
C42 C41 H41 119.8
C43 C42 C41 120.1(4)
C43 C42 H42 120.0
C41 C42 H42 120.0
C44 C43 C42 120.1(4)
C44 C43 H43 119.9
C42 C43 H43 119.9
C43 C44 C45 120.2(4)
C43 C44 H44 119.9
C45 C44 H44 119.9
C44 C45 C40 120.7(4)
C44 C45 H45 119.7
C40 C45 H45 119.7

loop_
_geom_bond_atom_site_label_1
_geom_bond_atom_site_label_2
_geom_bond_distance
Pd1 C1 2.133(4)
Pd1 C2 2.200(4)
Pd1 P2 2.2978(10)
Pd1 P1 2.3370(10)
Pd1 C3 2.373(4)
Pd1 Cl1 2.7216(10)
P1 C28 1.826(3)
P1 C22 1.832(4)
P1 C15 1.844(4)
O1 C16 1.395(4)
O1 C10 1.398(4)
C1 C2 1.418(6)
C1 H1A 0.9900
C1 H1B 0.9900
P2 C17 1.824(4)
P2 C34 1.826(4)
P2 C40 1.828(4)
C2 C3 1.381(6)
C2 H2 1.0000
C3 C4 1.476(5)
C3 H3 1.0000
C4 C5 1.385(5)
C4 C9 1.398(5)
C5 C6 1.367(6)
C5 H5 0.9500
C6 C7 1.394(6)
C6 H6 0.9500
C7 C8 1.382(6)
C7 H7 0.9500
C8 C9 1.390(6)
C8 H8 0.9500
C9 H9 0.9500
C10 C11 1.380(5)
C10 C15 1.401(5)
C11 C12 1.384(6)
C11 H11 0.9500
C12 C13 1.371(6)
C12 H12 0.9500
C13 C14 1.385(5)
C13 H13 0.9500
C14 C15 1.398(5)
C14 H14 0.9500
C16 C21 1.379(5)
C16 C17 1.398(5)
C17 C18 1.393(5)
C18 C19 1.390(5)
C18 H18 0.9500
C19 C20 1.383(5)
C19 H19 0.9500
C20 C21 1.384(5)
C20 H20 0.9500
C21 H21 0.9500
C22 C23 1.390(5)
C22 C27 1.393(5)
C23 C24 1.392(6)
C23 H23 0.9500
C24 C25 1.371(6)
C24 H24 0.9500
C25 C26 1.383(6)
C25 H25 0.9500
C26 C27 1.383(5)
C26 H26 0.9500
C27 H27 0.9500
C28 C33 1.380(5)
C28 C29 1.393(5)
C29 C30 1.386(5)
C29 H29 0.9500
C30 C31 1.381(6)
C30 H30 0.9500
C31 C32 1.381(6)
C31 H31 0.9500
C32 C33 1.382(5)
C32 H32 0.9500
C33 H33 0.9500
C34 C35 1.386(5)
C34 C39 1.395(5)
C35 C36 1.391(5)
C35 H35 0.9500
C36 C37 1.376(6)
C36 H36 0.9500
C37 C38 1.378(6)
C37 H37 0.9500
C38 C39 1.393(5)
C38 H38 0.9500
C39 H39 0.9500
C40 C41 1.387(5)
C40 C45 1.403(5)
C41 C42 1.396(5)
C41 H41 0.9500
C42 C43 1.389(6)
C42 H42 0.9500
C43 C44 1.369(6)
C43 H43 0.9500
C44 C45 1.389(5)
C44 H44 0.9500
C45 H45 0.9500

loop_
_geom_torsion_atom_site_label_1
_geom_torsion_atom_site_label_2
_geom_torsion_atom_site_label_3
_geom_torsion_atom_site_label_4
_geom_torsion
Pd1 C1 C2 C3 62.9(3)
C1 C2 C3 C4 -177.4(3)
Pd1 C2 C3 C4 -120.1(3)
C1 C2 C3 Pd1 -57.3(3)
C2 C3 C4 C5 24.1(6)
Pd1 C3 C4 C5 -58.6(5)
C2 C3 C4 C9 -153.8(4)
Pd1 C3 C4 C9 123.4(3)
C9 C4 C5 C6 1.6(6)
C3 C4 C5 C6 -176.3(4)
C4 C5 C6 C7 -0.6(6)
C5 C6 C7 C8 -0.4(6)
C6 C7 C8 C9 0.3(6)
C7 C8 C9 C4 0.7(6)
C5 C4 C9 C8 -1.7(6)
C3 C4 C9 C8 176.4(4)
C16 O1 C10 C11 99.8(4)
C16 O1 C10 C15 -82.4(4)
O1 C10 C11 C12 179.6(3)
C15 C10 C11 C12 1.9(5)
C10 C11 C12 C13 -1.1(6)
C11 C12 C13 C14 0.2(6)
C12 C13 C14 C15 0.0(6)
C13 C14 C15 C10 0.7(5)
C13 C14 C15 P1 -179.7(3)
C11 C10 C15 C14 -1.7(5)
O1 C10 C15 C14 -179.4(3)
C11 C10 C15 P1 178.8(3)
O1 C10 C15 P1 1.1(4)
C28 P1 C15 C14 -92.6(3)
C22 P1 C15 C14 13.7(3)
Pd1 P1 C15 C14 137.7(2)
C28 P1 C15 C10 86.9(3)
C22 P1 C15 C10 -166.8(3)
Pd1 P1 C15 C10 -42.8(3)
C10 O1 C16 C21 -38.7(4)
C10 O1 C16 C17 141.8(3)
C21 C16 C17 C18 0.1(5)
O1 C16 C17 C18 179.5(3)
C21 C16 C17 P2 176.0(3)
O1 C16 C17 P2 -4.5(4)
C34 P2 C17 C18 -111.5(3)
C40 P2 C17 C18 -3.6(3)
Pd1 P2 C17 C18 117.8(3)
C34 P2 C17 C16 72.8(3)
C40 P2 C17 C16 -179.3(3)
Pd1 P2 C17 C16 -57.9(3)
C16 C17 C18 C19 1.2(5)
P2 C17 C18 C19 -174.4(3)
C17 C18 C19 C20 -1.5(6)
C18 C19 C20 C21 0.4(6)
O1 C16 C21 C20 179.5(3)
C17 C16 C21 C20 -1.1(5)
C19 C20 C21 C16 0.9(5)
C28 P1 C22 C23 4.2(3)
C15 P1 C22 C23 -102.5(3)
Pd1 P1 C22 C23 129.0(3)
C28 P1 C22 C27 -179.9(3)
C15 P1 C22 C27 73.5(3)
Pd1 P1 C22 C27 -55.1(3)
C27 C22 C23 C24 -1.8(5)
P1 C22 C23 C24 174.0(3)
C22 C23 C24 C25 -0.1(6)
C23 C24 C25 C26 1.4(6)
C24 C25 C26 C27 -0.8(6)
C25 C26 C27 C22 -1.2(6)
C23 C22 C27 C26 2.5(5)
P1 C22 C27 C26 -173.6(3)
C22 P1 C28 C33 -87.3(3)
C15 P1 C28 C33 16.2(3)
Pd1 P1 C28 C33 148.9(3)
C22 P1 C28 C29 89.6(3)
C15 P1 C28 C29 -167.0(3)
Pd1 P1 C28 C29 -34.2(3)
C33 C28 C29 C30 -0.9(5)
P1 C28 C29 C30 -177.9(3)
C28 C29 C30 C31 0.0(5)
C29 C30 C31 C32 0.1(6)
C30 C31 C32 C33 0.5(6)
C29 C28 C33 C32 1.5(5)
P1 C28 C33 C32 178.3(3)
C31 C32 C33 C28 -1.3(6)
C17 P2 C34 C35 -150.5(3)
C40 P2 C34 C35 102.6(3)
Pd1 P2 C34 C35 -19.2(3)
C17 P2 C34 C39 31.4(3)
C40 P2 C34 C39 -75.5(3)
Pd1 P2 C34 C39 162.7(3)
C39 C34 C35 C36 1.5(6)
P2 C34 C35 C36 -176.6(3)
C34 C35 C36 C37 -1.0(6)
C35 C36 C37 C38 -0.1(6)
C36 C37 C38 C39 0.7(6)
C37 C38 C39 C34 -0.2(6)
C35 C34 C39 C38 -0.9(6)
P2 C34 C39 C38 177.2(3)
C17 P2 C40 C41 -107.0(3)
C34 P2 C40 C41 1.2(3)
Pd1 P2 C40 C41 127.0(3)
C17 P2 C40 C45 74.0(3)
C34 P2 C40 C45 -177.7(3)
Pd1 P2 C40 C45 -52.0(3)
C45 C40 C41 C42 0.4(5)
P2 C40 C41 C42 -178.6(3)
C40 C41 C42 C43 -1.0(6)
C41 C42 C43 C44 0.3(6)
C42 C43 C44 C45 0.9(6)
C43 C44 C45 C40 -1.5(6)
C41 C40 C45 C44 0.8(5)
P2 C40 C45 C44 179.9(3)
